data_4033173
loop_
_publ_author_name
'Bulman Page, Philip C.'
'Goodyear, Ross L.'
'Horton, Alexandra E.'
'Chan, Yohan'
'Karim, Rehana'
'O'Connell, Maria A'
'Hamilton, Christopher'
'Slawin, Alexandra M. Z.'
'Buckley, Benjamin R.'
'Allin, Steven M.'

_publ_section_title
;
 Formal Total Synthesis of (+)-C9-Deoxyomuralide from l-Leucine Using a
 Double Sacrificial Chirality Transfer Approach.
;
_journal_issue 23
_journal_name_full 'The Journal of organic chemistry'
_journal_page_first 12209
_journal_page_last 12223
_journal_paper_doi 10.1021/acs.joc.7b02078
_journal_volume 82
_journal_year 2017
_chemical_formula_moiety 'C11.25 H19.5 Cl0.5 N O4'
_chemical_formula_sum 'C11.25 H19.5 Cl0.5 N O4'
_chemical_formula_weight 250.51
_space_group_crystal_system triclinic
_space_group_IT_number 2
_space_group_name_Hall '-P 1'
_space_group_name_H-M_alt 'P -1'
_symmetry_space_group_name_Hall '-P 1'
_symmetry_space_group_name_H-M 'P -1'
_atom_sites_solution_hydrogens geom
_atom_sites_solution_primary direct
_atom_sites_solution_secondary difmap
_audit_creation_date 2016-06-30
_audit_creation_method 'by CrystalStructure 4.2'
_cell_angle_alpha 65.754(8)
_cell_angle_beta 80.975(12)
_cell_angle_gamma 85.855(12)
_cell_formula_units_Z 4
_cell_length_a 10.3698(15)
_cell_length_b 11.4667(12)
_cell_length_c 12.0264(11)
_cell_measurement_reflns_used 3675
_cell_measurement_temperature 93
_cell_measurement_theta_max 27.50
_cell_measurement_theta_min 1.90
_cell_volume 1287.7(3)
_computing_cell_refinement 'CrystalClear-SM Expert 2.1 b45'
_computing_data_collection 'CrystalClear-SM Expert 2.1 b45 (Rigaku, 2015)'
_computing_data_reduction 'CrystalClear-SM Expert 2.1 b45'
_computing_molecular_graphics 'CrystalStructure 4.2'
_computing_publication_material 'CrystalStructure 4.2 (Rigaku, 2015)'
_computing_structure_refinement 'SHELXL Version 2014/7 (Sheldrick, 2008)'
_computing_structure_solution 'SIR2011 (Burla, et al., 2012)'
_diffrn_ambient_temperature 93
_diffrn_detector_area_resol_mean 5.814
_diffrn_measured_fraction_theta_full 0.990
_diffrn_measured_fraction_theta_max 0.988
_diffrn_measurement_device_type 'Rigaku XtaLAB P200'
_diffrn_measurement_method \w
_diffrn_radiation_type 'Mo K\a'
_diffrn_radiation_wavelength 0.71075
_diffrn_reflns_av_R_equivalents 0.0401
_diffrn_reflns_Laue_measured_fraction_full 0.990
_diffrn_reflns_Laue_measured_fraction_max 0.988
_diffrn_reflns_limit_h_max 12
_diffrn_reflns_limit_h_min -12
_diffrn_reflns_limit_k_max 13
_diffrn_reflns_limit_k_min -13
_diffrn_reflns_limit_l_max 14
_diffrn_reflns_limit_l_min -14
_diffrn_reflns_number 14574
_diffrn_reflns_point_group_measured_fraction_full 0.990
_diffrn_reflns_point_group_measured_fraction_max 0.988
_diffrn_reflns_theta_full 25.242
_diffrn_reflns_theta_max 25.323
_diffrn_reflns_theta_min 1.876
_diffrn_standards_number 0
_exptl_absorpt_coefficient_mu 0.195
_exptl_absorpt_correction_T_max 0.994
_exptl_absorpt_correction_T_min 0.785
_exptl_absorpt_correction_type multi-scan
_exptl_absorpt_process_details 'REQAB (Rigaku, 1998)'
_exptl_crystal_colour colorless
_exptl_crystal_density_diffrn 1.292
_exptl_crystal_density_method 'not measured'
_exptl_crystal_description prism
_exptl_crystal_F_000 538.00
_exptl_crystal_size_max 0.100
_exptl_crystal_size_mid 0.050
_exptl_crystal_size_min 0.030
_refine_diff_density_max 0.57
_refine_diff_density_min -1.09
_refine_ls_extinction_method none
_refine_ls_goodness_of_fit_ref 1.090
_refine_ls_hydrogen_treatment mixed
_refine_ls_number_parameters 323
_refine_ls_number_reflns 4660
_refine_ls_number_restraints 4
_refine_ls_R_factor_all 0.0695
_refine_ls_R_factor_gt 0.0616
_refine_ls_shift/su_max 0.000
_refine_ls_structure_factor_coef Fsqd
_refine_ls_weighting_details 'w = 1/[\s^2^(Fo^2^)+(0.1187P)^2^+0.9654P] where P=(Fo^2^+2Fc^2^)/3'
_refine_ls_weighting_scheme calc
_refine_ls_wR_factor_gt 0.1936
_refine_ls_wR_factor_ref 0.2001
_reflns_Friedel_coverage 0.000
_reflns_number_gt 3902
_reflns_number_total 4660
_reflns_threshold_expression F^2^>2.0\s(F^2^)
_cod_data_source_file jo7b02078_si_002.cif
_cod_data_source_block 32
_cod_depositor_comments 'Adding full bibliography for 4033169--4033173.cif.'
_cod_database_code 4033173

loop_
_space_group_symop_id
_space_group_symop_operation_xyz
1 +X,+Y,+Z
2 -X,-Y,-Z

loop_
_atom_site_label
_atom_site_type_symbol
_atom_site_fract_x
_atom_site_fract_y
_atom_site_fract_z
_atom_site_U_iso_or_equiv
_atom_site_adp_type
_atom_site_occupancy
_atom_site_site_symmetry_order
_atom_site_calc_flag
_atom_site_refinement_flags_posn
_atom_site_refinement_flags_adp
_atom_site_refinement_flags_occupancy
Cl1 Cl 0.90094(13) 0.02436(13) 0.58638(14) 0.0928(5) Uani 1 1 d . . .
O2 O 0.48151(16) 0.43474(16) 0.41088(15) 0.0253(4) Uani 1 1 d . . .
O4 O 0.75846(17) 0.59530(17) 0.11323(16) 0.0298(4) Uani 1 1 d D . .
O11 O 0.52597(17) 0.81147(17) 0.04949(16) 0.0295(4) Uani 1 1 d . . .
O12 O 0.72922(17) 0.88087(17) 0.02975(16) 0.0304(4) Uani 1 1 d . . .
O22 O 0.54891(16) 0.46457(17) 0.11980(16) 0.0281(4) Uani 1 1 d . . .
O24 O 0.23804(17) 0.38713(18) 0.38681(16) 0.0314(4) Uani 1 1 d D . .
O31 O 0.25461(16) 0.69416(17) 0.28423(17) 0.0284(4) Uani 1 1 d . . .
O32 O 0.05654(16) 0.61236(17) 0.31083(16) 0.0282(4) Uani 1 1 d . . .
N1 N 0.53430(19) 0.64410(19) 0.28909(18) 0.0218(4) Uani 1 1 d D . .
N21 N 0.36019(19) 0.57976(19) 0.13108(18) 0.0229(4) Uani 1 1 d D . .
C2 C 0.5619(2) 0.5209(2) 0.3524(2) 0.0230(5) Uani 1 1 d . . .
C3 C 0.7097(2) 0.5046(2) 0.3405(2) 0.0274(5) Uani 1 1 d . . .
H3 H 0.7397 0.5180 0.4094 0.033 Uiso 1 1 calc R U .
C4 C 0.7544(2) 0.6205(2) 0.2199(2) 0.0271(5) Uani 1 1 d . . .
H4 H 0.8420 0.6494 0.2229 0.033 Uiso 1 1 calc R U .
C5 C 0.6482(2) 0.7240(2) 0.2233(2) 0.0237(5) Uani 1 1 d . . .
C6 C 0.6915(2) 0.8022(2) 0.2889(2) 0.0270(5) Uani 1 1 d . . .
H6A H 0.6983 0.7427 0.3751 0.032 Uiso 1 1 calc R U .
H6B H 0.7805 0.8342 0.2493 0.032 Uiso 1 1 calc R U .
C7 C 0.6076(3) 0.9162(2) 0.2922(2) 0.0296(6) Uani 1 1 d . . .
H7 H 0.5983 0.9764 0.2057 0.036 Uiso 1 1 calc R U .
C8 C 0.6795(3) 0.9851(3) 0.3497(3) 0.0410(7) Uani 1 1 d . . .
H8A H 0.7668 1.0092 0.3031 0.049 Uiso 1 1 calc R U .
H8B H 0.6304 1.0621 0.3475 0.049 Uiso 1 1 calc R U .
H8C H 0.6873 0.9279 0.4353 0.049 Uiso 1 1 calc R U .
C9 C 0.4713(3) 0.8784(2) 0.3646(3) 0.0320(6) Uani 1 1 d . . .
H9A H 0.4224 0.9552 0.3634 0.038 Uiso 1 1 calc R U .
H9B H 0.4252 0.8356 0.3268 0.038 Uiso 1 1 calc R U .
H9C H 0.4789 0.8201 0.4499 0.038 Uiso 1 1 calc R U .
C10 C 0.7582(3) 0.3742(3) 0.3481(3) 0.0340(6) Uani 1 1 d . . .
H10A H 0.8537 0.3715 0.3397 0.041 Uiso 1 1 calc R U .
H10B H 0.7224 0.3085 0.4278 0.041 Uiso 1 1 calc R U .
H10C H 0.7297 0.3582 0.2817 0.041 Uiso 1 1 calc R U .
C11 C 0.6245(2) 0.8090(2) 0.0922(2) 0.0252(5) Uani 1 1 d . . .
C12 C 0.7205(3) 0.9602(3) -0.0991(2) 0.0379(7) Uani 1 1 d . . .
H12A H 0.8010 1.0093 -0.1374 0.045 Uiso 1 1 calc R U .
H12B H 0.7085 0.9058 -0.1416 0.045 Uiso 1 1 calc R U .
H12C H 0.6460 1.0192 -0.1052 0.045 Uiso 1 1 calc R U .
C22 C 0.4295(2) 0.4728(2) 0.1441(2) 0.0248(5) Uani 1 1 d . . .
C23 C 0.3350(3) 0.3614(2) 0.1973(2) 0.0289(6) Uani 1 1 d . . .
H23 H 0.3031 0.3520 0.1272 0.035 Uiso 1 1 calc R U .
C24 C 0.2215(2) 0.4117(2) 0.2641(2) 0.0276(5) Uani 1 1 d . . .
H24 H 0.1378 0.3734 0.2641 0.033 Uiso 1 1 calc R U .
C25 C 0.2217(2) 0.5582(2) 0.1804(2) 0.0238(5) Uani 1 1 d . . .
C26 C 0.1323(2) 0.5880(2) 0.0802(2) 0.0248(5) Uani 1 1 d . . .
H26A H 0.1498 0.5225 0.0458 0.030 Uiso 1 1 calc R U .
H26B H 0.0407 0.5773 0.1211 0.030 Uiso 1 1 calc R U .
C27 C 0.1432(3) 0.7190(3) -0.0271(3) 0.0350(6) Uani 1 1 d . . .
H27 H 0.2331 0.7261 -0.0740 0.042 Uiso 1 1 calc R U .
C28 C 0.0453(3) 0.7267(3) -0.1135(3) 0.0389(7) Uani 1 1 d . . .
H28A H 0.0593 0.6540 -0.1371 0.047 Uiso 1 1 calc R U .
H28B H -0.0439 0.7243 -0.0710 0.047 Uiso 1 1 calc R U .
H28C H 0.0579 0.8067 -0.1874 0.047 Uiso 1 1 calc R U .
C29 C 0.1217(4) 0.8303(3) 0.0090(3) 0.0550(9) Uani 1 1 d . . .
H29A H 0.1304 0.9103 -0.0652 0.066 Uiso 1 1 calc R U .
H29B H 0.0339 0.8257 0.0547 0.066 Uiso 1 1 calc R U .
H29C H 0.1867 0.8275 0.0610 0.066 Uiso 1 1 calc R U .
C30 C 0.3963(3) 0.2356(3) 0.2733(3) 0.0367(6) Uani 1 1 d . . .
H30A H 0.3308 0.1679 0.3048 0.044 Uiso 1 1 calc R U .
H30B H 0.4690 0.2146 0.2218 0.044 Uiso 1 1 calc R U .
H30C H 0.4287 0.2427 0.3425 0.044 Uiso 1 1 calc R U .
C31 C 0.1821(2) 0.6303(2) 0.2626(2) 0.0228(5) Uani 1 1 d . . .
C32 C 0.0137(3) 0.6699(3) 0.3980(3) 0.0351(6) Uani 1 1 d . . .
H32A H -0.0792 0.6523 0.4289 0.042 Uiso 1 1 calc R U .
H32B H 0.0644 0.6336 0.4670 0.042 Uiso 1 1 calc R U .
H32C H 0.0269 0.7625 0.3570 0.042 Uiso 1 1 calc R U .
C41 C 1.0202(8) 0.0938(7) 0.4634(7) 0.0587(19) Uani 0.5 1 d . . P
H41A H 1.0855 0.1345 0.4876 0.070 Uiso 0.5 1 calc R U P
H41B H 0.9808 0.1609 0.3948 0.070 Uiso 0.5 1 calc R U P
H1 H 0.4431(10) 0.672(3) 0.290(3) 0.036(8) Uiso 1 1 d D . .
H4O H 0.6761(19) 0.557(3) 0.116(3) 0.057(10) Uiso 1 1 d D . .
H21 H 0.406(3) 0.6614(15) 0.096(3) 0.039(8) Uiso 1 1 d D . .
H24O H 0.3273(16) 0.416(4) 0.378(4) 0.075(13) Uiso 1 1 d D . .

loop_
_atom_site_aniso_label
_atom_site_aniso_U_11
_atom_site_aniso_U_22
_atom_site_aniso_U_33
_atom_site_aniso_U_23
_atom_site_aniso_U_13
_atom_site_aniso_U_12
Cl1 0.0882(9) 0.0843(8) 0.1118(10) -0.0577(8) 0.0268(7) -0.0157(6)
O2 0.0280(9) 0.0260(9) 0.0214(8) -0.0098(7) -0.0004(7) -0.0012(7)
O4 0.0248(9) 0.0381(10) 0.0292(10) -0.0188(8) 0.0043(7) -0.0022(7)
O11 0.0290(9) 0.0300(9) 0.0281(9) -0.0089(7) -0.0068(7) -0.0035(7)
O12 0.0311(10) 0.0311(9) 0.0266(9) -0.0093(8) -0.0003(7) -0.0085(7)
O22 0.0243(9) 0.0376(10) 0.0275(9) -0.0202(8) -0.0002(7) 0.0031(7)
O24 0.0270(9) 0.0382(10) 0.0245(9) -0.0098(8) 0.0015(7) -0.0022(8)
O31 0.0216(9) 0.0360(10) 0.0357(10) -0.0234(8) -0.0025(7) 0.0009(7)
O32 0.0207(8) 0.0406(10) 0.0286(9) -0.0208(8) 0.0005(7) -0.0001(7)
N1 0.0194(10) 0.0247(10) 0.0224(10) -0.0112(8) -0.0013(8) -0.0002(8)
N21 0.0210(10) 0.0255(10) 0.0242(10) -0.0135(8) 0.0018(8) -0.0031(8)
C2 0.0256(12) 0.0272(12) 0.0183(11) -0.0122(10) -0.0018(9) 0.0023(10)
C3 0.0243(12) 0.0306(13) 0.0279(13) -0.0131(11) -0.0040(10) 0.0042(10)
C4 0.0214(12) 0.0322(13) 0.0289(13) -0.0145(11) -0.0015(10) 0.0015(10)
C5 0.0203(11) 0.0279(12) 0.0238(12) -0.0117(10) -0.0015(9) -0.0019(9)
C6 0.0259(12) 0.0300(13) 0.0274(13) -0.0130(10) -0.0049(10) -0.0024(10)
C7 0.0369(14) 0.0253(12) 0.0274(13) -0.0106(10) -0.0062(11) -0.0010(10)
C8 0.0462(17) 0.0364(15) 0.0491(18) -0.0240(14) -0.0114(14) -0.0022(12)
C9 0.0372(15) 0.0245(12) 0.0353(15) -0.0142(11) -0.0043(11) 0.0034(11)
C10 0.0310(14) 0.0341(14) 0.0365(15) -0.0151(12) -0.0049(11) 0.0087(11)
C11 0.0264(12) 0.0251(12) 0.0260(13) -0.0129(10) -0.0004(10) -0.0024(9)
C12 0.0488(17) 0.0355(15) 0.0249(14) -0.0079(12) 0.0009(12) -0.0137(12)
C22 0.0273(13) 0.0307(13) 0.0206(12) -0.0152(10) -0.0014(9) -0.0003(10)
C23 0.0321(13) 0.0275(13) 0.0309(14) -0.0161(11) -0.0034(10) -0.0004(10)
C24 0.0261(12) 0.0275(13) 0.0289(13) -0.0114(11) -0.0006(10) -0.0047(10)
C25 0.0210(11) 0.0258(12) 0.0263(12) -0.0138(10) 0.0016(9) -0.0028(9)
C26 0.0228(12) 0.0293(12) 0.0269(13) -0.0165(10) 0.0000(9) -0.0041(9)
C27 0.0347(14) 0.0341(14) 0.0335(15) -0.0090(12) -0.0061(11) -0.0098(11)
C28 0.0387(16) 0.0419(16) 0.0340(15) -0.0113(12) -0.0067(12) -0.0085(12)
C29 0.089(3) 0.0333(16) 0.0470(19) -0.0141(14) -0.0252(18) -0.0068(16)
C30 0.0446(16) 0.0298(14) 0.0382(15) -0.0162(12) -0.0086(12) 0.0053(12)
C31 0.0195(11) 0.0263(12) 0.0219(12) -0.0098(10) -0.0012(9) 0.0007(9)
C32 0.0258(13) 0.0535(17) 0.0350(15) -0.0296(13) 0.0005(11) 0.0053(12)
C41 0.083(5) 0.050(4) 0.049(4) -0.026(3) -0.020(4) 0.020(4)

loop_
_atom_type_symbol
_atom_type_description
_atom_type_scat_dispersion_real
_atom_type_scat_dispersion_imag
_atom_type_scat_source
C C 0.0033 0.0016
;
International Tables for Crystallography
(Vol. C, Tables 4.2.6.8 and 6.1.1.4)
;
H H 0.0000 0.0000
;
International Tables for Crystallography
(Vol. C, Table 6.1.1.4)
;
Cl Cl 0.1484 0.1585
;
International Tables for Crystallography
(Vol. C, Tables 4.2.6.8 and 6.1.1.4)
;
N N 0.0061 0.0033
;
International Tables for Crystallography
(Vol. C, Tables 4.2.6.8 and 6.1.1.4)
;
O O 0.0106 0.0060
;
International Tables for Crystallography
(Vol. C, Tables 4.2.6.8 and 6.1.1.4)
;

loop_
_geom_angle_atom_site_label_1
_geom_angle_atom_site_label_2
_geom_angle_atom_site_label_3
_geom_angle
_geom_angle_site_symmetry_1
_geom_angle_site_symmetry_3
C41 Cl1 C41 69.7(4) . 2_756
C4 O4 H4O 109(2) . .
C11 O12 C12 115.1(2) . .
C24 O24 H24O 103(3) . .
C31 O32 C32 114.67(19) . .
C2 N1 C5 114.53(19) . .
C2 N1 H1 118.9(18) . .
C5 N1 H1 126.5(18) . .
C22 N21 C25 114.27(19) . .
C22 N21 H21 118.6(19) . .
C25 N21 H21 127.0(19) . .
O2 C2 N1 126.1(2) . .
O2 C2 C3 125.8(2) . .
N1 C2 C3 108.2(2) . .
C10 C3 C2 114.5(2) . .
C10 C3 C4 116.9(2) . .
C2 C3 C4 101.91(19) . .
C10 C3 H3 107.7 . .
C2 C3 H3 107.7 . .
C4 C3 H3 107.7 . .
O4 C4 C3 113.1(2) . .
O4 C4 C5 111.68(19) . .
C3 C4 C5 102.19(19) . .
O4 C4 H4 109.9 . .
C3 C4 H4 109.9 . .
C5 C4 H4 109.9 . .
N1 C5 C11 109.63(19) . .
N1 C5 C6 114.4(2) . .
C11 C5 C6 111.7(2) . .
N1 C5 C4 101.21(18) . .
C11 C5 C4 109.19(19) . .
C6 C5 C4 110.19(19) . .
C7 C6 C5 118.7(2) . .
C7 C6 H6A 107.6 . .
C5 C6 H6A 107.6 . .
C7 C6 H6B 107.6 . .
C5 C6 H6B 107.6 . .
H6A C6 H6B 107.1 . .
C9 C7 C6 113.3(2) . .
C9 C7 C8 109.7(2) . .
C6 C7 C8 108.0(2) . .
C9 C7 H7 108.6 . .
C6 C7 H7 108.6 . .
C8 C7 H7 108.6 . .
C7 C8 H8A 109.5 . .
C7 C8 H8B 109.5 . .
H8A C8 H8B 109.5 . .
C7 C8 H8C 109.5 . .
H8A C8 H8C 109.5 . .
H8B C8 H8C 109.5 . .
C7 C9 H9A 109.5 . .
C7 C9 H9B 109.5 . .
H9A C9 H9B 109.5 . .
C7 C9 H9C 109.5 . .
H9A C9 H9C 109.5 . .
H9B C9 H9C 109.5 . .
C3 C10 H10A 109.5 . .
C3 C10 H10B 109.5 . .
H10A C10 H10B 109.5 . .
C3 C10 H10C 109.5 . .
H10A C10 H10C 109.5 . .
H10B C10 H10C 109.5 . .
O11 C11 O12 124.2(2) . .
O11 C11 C5 125.4(2) . .
O12 C11 C5 110.4(2) . .
O12 C12 H12A 109.5 . .
O12 C12 H12B 109.5 . .
H12A C12 H12B 109.5 . .
O12 C12 H12C 109.5 . .
H12A C12 H12C 109.5 . .
H12B C12 H12C 109.5 . .
O22 C22 N21 126.6(2) . .
O22 C22 C23 125.5(2) . .
N21 C22 C23 107.9(2) . .
C30 C23 C22 113.4(2) . .
C30 C23 C24 116.8(2) . .
C22 C23 C24 102.05(19) . .
C30 C23 H23 108.0 . .
C22 C23 H23 108.0 . .
C24 C23 H23 108.0 . .
O24 C24 C23 113.2(2) . .
O24 C24 C25 111.9(2) . .
C23 C24 C25 102.49(19) . .
O24 C24 H24 109.7 . .
C23 C24 H24 109.7 . .
C25 C24 H24 109.7 . .
N21 C25 C31 109.23(18) . .
N21 C25 C26 113.50(19) . .
C31 C25 C26 113.26(19) . .
N21 C25 C24 101.36(18) . .
C31 C25 C24 108.34(19) . .
C26 C25 C24 110.41(19) . .
C27 C26 C25 118.0(2) . .
C27 C26 H26A 107.8 . .
C25 C26 H26A 107.8 . .
C27 C26 H26B 107.8 . .
C25 C26 H26B 107.8 . .
H26A C26 H26B 107.1 . .
C29 C27 C26 114.9(2) . .
C29 C27 C28 109.4(3) . .
C26 C27 C28 108.7(2) . .
C29 C27 H27 107.9 . .
C26 C27 H27 107.9 . .
C28 C27 H27 107.9 . .
C27 C28 H28A 109.5 . .
C27 C28 H28B 109.5 . .
H28A C28 H28B 109.5 . .
C27 C28 H28C 109.5 . .
H28A C28 H28C 109.5 . .
H28B C28 H28C 109.5 . .
C27 C29 H29A 109.5 . .
C27 C29 H29B 109.5 . .
H29A C29 H29B 109.5 . .
C27 C29 H29C 109.5 . .
H29A C29 H29C 109.5 . .
H29B C29 H29C 109.5 . .
C23 C30 H30A 109.5 . .
C23 C30 H30B 109.5 . .
H30A C30 H30B 109.5 . .
C23 C30 H30C 109.5 . .
H30A C30 H30C 109.5 . .
H30B C30 H30C 109.5 . .
O31 C31 O32 123.5(2) . .
O31 C31 C25 125.1(2) . .
O32 C31 C25 111.34(19) . .
O32 C32 H32A 109.5 . .
O32 C32 H32B 109.5 . .
H32A C32 H32B 109.5 . .
O32 C32 H32C 109.5 . .
H32A C32 H32C 109.5 . .
H32B C32 H32C 109.5 . .
Cl1 C41 Cl1 110.3(4) . 2_756
Cl1 C41 H41A 109.6 . .
Cl1 C41 H41A 109.6 2_756 .
Cl1 C41 H41B 109.6 . .
Cl1 C41 H41B 109.6 2_756 .
H41A C41 H41B 108.1 . .

loop_
_geom_bond_atom_site_label_1
_geom_bond_atom_site_label_2
_geom_bond_distance
_geom_bond_site_symmetry_2
Cl1 C41 1.718(8) .
Cl1 C41 1.793(7) 2_756
O2 C2 1.237(3) .
O4 C4 1.420(3) .
O4 H4O 0.977(5) .
O11 C11 1.207(3) .
O12 C11 1.337(3) .
O12 C12 1.453(3) .
O22 C22 1.233(3) .
O24 C24 1.421(3) .
O24 H24O 0.979(5) .
O31 C31 1.211(3) .
O32 C31 1.333(3) .
O32 C32 1.453(3) .
N1 C2 1.336(3) .
N1 C5 1.459(3) .
N1 H1 0.976(5) .
N21 C22 1.340(3) .
N21 C25 1.463(3) .
N21 H21 0.978(5) .
C2 C3 1.522(3) .
C3 C10 1.514(3) .
C3 C4 1.543(4) .
C3 H3 1.0000 .
C4 C5 1.567(3) .
C4 H4 1.0000 .
C5 C11 1.523(3) .
C5 C6 1.543(3) .
C6 C7 1.528(4) .
C6 H6A 0.9900 .
C6 H6B 0.9900 .
C7 C9 1.528(4) .
C7 C8 1.534(4) .
C7 H7 1.0000 .
C8 H8A 0.9800 .
C8 H8B 0.9800 .
C8 H8C 0.9800 .
C9 H9A 0.9800 .
C9 H9B 0.9800 .
C9 H9C 0.9800 .
C10 H10A 0.9800 .
C10 H10B 0.9800 .
C10 H10C 0.9800 .
C12 H12A 0.9800 .
C12 H12B 0.9800 .
C12 H12C 0.9800 .
C22 C23 1.521(3) .
C23 C30 1.512(4) .
C23 C24 1.533(3) .
C23 H23 1.0000 .
C24 C25 1.564(3) .
C24 H24 1.0000 .
C25 C31 1.524(3) .
C25 C26 1.547(3) .
C26 C27 1.524(4) .
C26 H26A 0.9900 .
C26 H26B 0.9900 .
C27 C29 1.500(4) .
C27 C28 1.536(4) .
C27 H27 1.0000 .
C28 H28A 0.9800 .
C28 H28B 0.9800 .
C28 H28C 0.9800 .
C29 H29A 0.9800 .
C29 H29B 0.9800 .
C29 H29C 0.9800 .
C30 H30A 0.9800 .
C30 H30B 0.9800 .
C30 H30C 0.9800 .
C32 H32A 0.9800 .
C32 H32B 0.9800 .
C32 H32C 0.9800 .
C41 Cl1 1.793(7) 2_756
C41 H41A 0.9900 .
C41 H41B 0.9900 .

loop_
_geom_hbond_atom_site_label_D
_geom_hbond_atom_site_label_H
_geom_hbond_atom_site_label_A
_geom_hbond_distance_DA
_geom_hbond_distance_DH
_geom_hbond_distance_HA
_geom_hbond_angle_DHA
_geom_hbond_publ_flag
O4 H4O O22 2.701(3) 0.98(3) 1.74(3) 169(3) no
O24 H24O O2 2.705(3) 0.98(2) 1.76(3) 162(4) no
N1 H1 O31 2.921(3) 0.976(13) 1.961(12) 167(3) no
N21 H21 O11 2.995(3) 0.98(2) 2.03(2) 168(3) no

loop_
_geom_torsion_atom_site_label_1
_geom_torsion_atom_site_label_2
_geom_torsion_atom_site_label_3
_geom_torsion_atom_site_label_4
_geom_torsion
_geom_torsion_site_symmetry_1
_geom_torsion_site_symmetry_4
C5 N1 C2 O2 -176.9(2) . .
C5 N1 C2 C3 3.2(3) . .
O2 C2 C3 C10 29.3(3) . .
N1 C2 C3 C10 -150.8(2) . .
O2 C2 C3 C4 156.5(2) . .
N1 C2 C3 C4 -23.6(2) . .
C10 C3 C4 O4 38.5(3) . .
C2 C3 C4 O4 -87.1(2) . .
C10 C3 C4 C5 158.7(2) . .
C2 C3 C4 C5 33.1(2) . .
C2 N1 C5 C11 133.5(2) . .
C2 N1 C5 C6 -100.1(2) . .
C2 N1 C5 C4 18.3(2) . .
O4 C4 C5 N1 90.0(2) . .
C3 C4 C5 N1 -31.2(2) . .
O4 C4 C5 C11 -25.6(3) . .
C3 C4 C5 C11 -146.8(2) . .
O4 C4 C5 C6 -148.6(2) . .
C3 C4 C5 C6 90.2(2) . .
N1 C5 C6 C7 -72.2(3) . .
C11 C5 C6 C7 53.1(3) . .
C4 C5 C6 C7 174.6(2) . .
C5 C6 C7 C9 64.3(3) . .
C5 C6 C7 C8 -173.9(2) . .
C12 O12 C11 O11 -3.2(4) . .
C12 O12 C11 C5 176.3(2) . .
N1 C5 C11 O11 0.9(3) . .
C6 C5 C11 O11 -127.0(3) . .
C4 C5 C11 O11 110.9(3) . .
N1 C5 C11 O12 -178.62(18) . .
C6 C5 C11 O12 53.5(3) . .
C4 C5 C11 O12 -68.6(2) . .
C25 N21 C22 O22 -173.5(2) . .
C25 N21 C22 C23 5.4(3) . .
O22 C22 C23 C30 27.2(3) . .
N21 C22 C23 C30 -151.6(2) . .
O22 C22 C23 C24 153.8(2) . .
N21 C22 C23 C24 -25.1(3) . .
C30 C23 C24 O24 37.1(3) . .
C22 C23 C24 O24 -87.2(2) . .
C30 C23 C24 C25 157.8(2) . .
C22 C23 C24 C25 33.5(2) . .
C22 N21 C25 C31 130.5(2) . .
C22 N21 C25 C26 -102.1(2) . .
C22 N21 C25 C24 16.3(3) . .
O24 C24 C25 N21 91.1(2) . .
C23 C24 C25 N21 -30.4(2) . .
O24 C24 C25 C31 -23.7(3) . .
C23 C24 C25 C31 -145.3(2) . .
O24 C24 C25 C26 -148.28(19) . .
C23 C24 C25 C26 90.2(2) . .
N21 C25 C26 C27 -53.4(3) . .
C31 C25 C26 C27 71.9(3) . .
C24 C25 C26 C27 -166.4(2) . .
C25 C26 C27 C29 -56.6(3) . .
C25 C26 C27 C28 -179.6(2) . .
C32 O32 C31 O31 -3.3(3) . .
C32 O32 C31 C25 175.4(2) . .
N21 C25 C31 O31 -0.6(3) . .
C26 C25 C31 O31 -128.2(2) . .
C24 C25 C31 O31 108.9(3) . .
N21 C25 C31 O32 -179.35(19) . .
C26 C25 C31 O32 53.1(3) . .
C24 C25 C31 O32 -69.8(2) . .
C41 Cl1 C41 Cl1 -0.001(0) 2_756 2_756
